data_2210510
loop_
_publ_author_name
'Zhan Hu'
'Li-Qin Dang'
'Duan-Hai Bao'
'Yong-Lin An'

_publ_section_title
;
 Tris(ethylenediamine)cobalt(III) tetrathioarsenate(V)
;
_journal_coeditor_code BI2068
_journal_issue 10
_journal_name_full 'Acta Crystallographica Section E'
_journal_page_first m2756
_journal_page_last m2757
_journal_paper_doi 10.1107/S1600536806039031
_journal_volume 62
_journal_year 2006
_chemical_formula_iupac '[Co (C2 H8 N2)3] (As S4)'
_chemical_formula_moiety 'C6 H24 Co N6 3+, As S4 3-'
_chemical_formula_sum 'C6 H24 As Co N6 S4'
_chemical_formula_weight 442.40
_chemical_name_systematic
;
Tris(ethylenediamine)cobalt(III) tetrathioarsenate
;
_space_group_IT_number 106
_symmetry_cell_setting tetragonal
_symmetry_space_group_name_Hall 'P 4c -2ab'
_symmetry_space_group_name_H-M 'P 42 b c'
_atom_sites_solution_hydrogens geom
_atom_sites_solution_primary direct
_atom_sites_solution_secondary difmap
_audit_creation_method SHELXL-97
_cell_angle_alpha 90
_cell_angle_beta 90
_cell_angle_gamma 90
_cell_formula_units_Z 8
_cell_length_a 15.2781(19)
_cell_length_b 15.2781(19)
_cell_length_c 13.559(4)
_cell_measurement_reflns_used 4416
_cell_measurement_temperature 293(2)
_cell_measurement_theta_max 27.61
_cell_measurement_theta_min 2.98
_cell_volume 3164.9(11)
_computing_cell_refinement 'SAINT-Plus (Bruker, 2001)'
_computing_data_collection 'SMART (Bruker, 2001)'
_computing_data_reduction SAINT-Plus
_computing_molecular_graphics 'SHELXTL (Bruker, 2001)'
_computing_publication_material SHELXTL
_computing_structure_refinement 'SHELXL97 (Sheldrick, 1997)'
_computing_structure_solution 'SHELXS97 (Sheldrick, 1997)'
_diffrn_ambient_temperature 293(2)
_diffrn_measured_fraction_theta_full 0.996
_diffrn_measured_fraction_theta_max 0.963
_diffrn_measurement_device_type 'Bruker SMART APEXII CCD'
_diffrn_measurement_method '\f and \w'
_diffrn_radiation_monochromator graphite
_diffrn_radiation_source 'fine-focus sealed tube'
_diffrn_radiation_type MoK\a
_diffrn_radiation_wavelength 0.71073
_diffrn_reflns_av_R_equivalents 0.0482
_diffrn_reflns_av_sigmaI/netI 0.0500
_diffrn_reflns_limit_h_max 20
_diffrn_reflns_limit_h_min -17
_diffrn_reflns_limit_k_max 15
_diffrn_reflns_limit_k_min -20
_diffrn_reflns_limit_l_max 17
_diffrn_reflns_limit_l_min -18
_diffrn_reflns_number 18629
_diffrn_reflns_theta_full 28.28
_diffrn_reflns_theta_max 29.10
_diffrn_reflns_theta_min 1.89
_diffrn_standards_number 0
_exptl_absorpt_coefficient_mu 3.680
_exptl_absorpt_correction_T_max 0.576
_exptl_absorpt_correction_T_min 0.384
_exptl_absorpt_correction_type multi-scan
_exptl_absorpt_process_details '(SADABS; Sheldrick, 2001)'
_exptl_crystal_colour orange
_exptl_crystal_density_diffrn 1.857
_exptl_crystal_density_method 'not measured'
_exptl_crystal_description block
_exptl_crystal_F_000 1808
_exptl_crystal_size_max 0.30
_exptl_crystal_size_mid 0.18
_exptl_crystal_size_min 0.15
_refine_diff_density_max 0.321
_refine_diff_density_min -0.418
_refine_ls_abs_structure_details 'Flack (1983), 1845 Friedel pairs'
_refine_ls_abs_structure_Flack 0.002(7)
_refine_ls_extinction_method none
_refine_ls_goodness_of_fit_ref 0.971
_refine_ls_hydrogen_treatment constr
_refine_ls_matrix_type full
_refine_ls_number_parameters 163
_refine_ls_number_reflns 3981
_refine_ls_number_restraints 1
_refine_ls_restrained_S_all 0.971
_refine_ls_R_factor_all 0.0400
_refine_ls_R_factor_gt 0.0270
_refine_ls_shift/su_max 0.007
_refine_ls_shift/su_mean 0.001
_refine_ls_structure_factor_coef Fsqd
_refine_ls_weighting_details 'calc w=1/[\s^2^(Fo^2^)+(0.0093P)^2^] where P=(Fo^2^+2Fc^2^)/3'
_refine_ls_weighting_scheme calc
_refine_ls_wR_factor_gt 0.0439
_refine_ls_wR_factor_ref 0.0471
_reflns_number_gt 3343
_reflns_number_total 3981
_reflns_threshold_expression I>2\s(I)
_cod_data_source_file bi2068.cif
_cod_data_source_block I
_cod_original_cell_volume 3165.1(10)
_cod_database_code 2210510
_cod_database_fobs_code 2210510

loop_
_symmetry_equiv_pos_as_xyz
'x, y, z'
'-x, -y, z'
'-y, x, z+1/2'
'y, -x, z+1/2'
'x+1/2, -y+1/2, z'
'-x+1/2, y+1/2, z'
'-y+1/2, -x+1/2, z+1/2'
'y+1/2, x+1/2, z+1/2'

loop_
_atom_site_type_symbol
_atom_site_label
_atom_site_fract_x
_atom_site_fract_y
_atom_site_fract_z
_atom_site_U_iso_or_equiv
_atom_site_adp_type
_atom_site_calc_flag
_atom_site_refinement_flags
_atom_site_occupancy
As As1 0.443626(18) 0.744313(17) 0.43418(2) 0.01990(7) Uani d . 1
Co Co1 0.75511(2) 0.01805(2) 0.53001(4) 0.01823(8) Uani d . 1
S S1 0.32953(5) 0.75961(5) 0.34060(6) 0.02945(18) Uani d . 1
S S2 0.39538(5) 0.71727(5) 0.58207(6) 0.03019(19) Uani d . 1
S S3 0.51915(5) 0.63814(6) 0.37062(7) 0.03091(19) Uani d . 1
S S4 0.52010(5) 0.86241(5) 0.44181(9) 0.0387(2) Uani d . 1
N N1 0.70976(16) -0.09913(15) 0.56034(17) 0.0253(6) Uani d . 1
H H1A 0.6706 -0.1155 0.5143 0.030 Uiso calc R 1
H H1D 0.7538 -0.1383 0.5607 0.030 Uiso calc R 1
N N2 0.67381(16) 0.06016(16) 0.63210(19) 0.0284(6) Uani d . 1
H H2A 0.7041 0.0795 0.6847 0.034 Uiso calc R 1
H H2D 0.6418 0.1049 0.6084 0.034 Uiso calc R 1
N N3 0.66889(15) 0.03688(15) 0.4251(2) 0.0263(6) Uani d . 1
H H3A 0.6158 0.0190 0.4457 0.032 Uiso calc R 1
H H3D 0.6655 0.0944 0.4111 0.032 Uiso calc R 1
N N4 0.82892(16) -0.02735(16) 0.4225(2) 0.0261(6) Uani d . 1
H H4A 0.8830 -0.0044 0.4273 0.031 Uiso calc R 1
H H4D 0.8334 -0.0859 0.4278 0.031 Uiso calc R 1
N N5 0.80314(16) 0.13692(15) 0.5150(2) 0.0270(6) Uani d . 1
H H5A 0.8326 0.1409 0.4577 0.032 Uiso calc R 1
H H5C 0.7592 0.1762 0.5139 0.032 Uiso calc R 1
N N6 0.84943(15) 0.00060(15) 0.6260(2) 0.0233(6) Uani d . 1
H H6A 0.8271 -0.0005 0.6874 0.028 Uiso calc R 1
H H6C 0.8762 -0.0509 0.6146 0.028 Uiso calc R 1
C C1 0.6676(2) -0.0959(2) 0.6585(2) 0.0363(8) Uani d . 1
H H1B 0.7116 -0.0961 0.7101 0.044 Uiso calc R 1
H H1C 0.6297 -0.1462 0.6676 0.044 Uiso calc R 1
C C2 0.6151(2) -0.0127(2) 0.6621(3) 0.0362(9) Uani d . 1
H H2B 0.5656 -0.0165 0.6176 0.043 Uiso calc R 1
H H2C 0.5933 -0.0028 0.7283 0.043 Uiso calc R 1
C C3 0.6936(2) -0.0118(2) 0.3357(3) 0.0331(8) Uani d . 1
H H3B 0.6650 0.0131 0.2783 0.040 Uiso calc R 1
H H3C 0.6764 -0.0727 0.3415 0.040 Uiso calc R 1
C C4 0.7911(2) -0.0047(2) 0.3257(3) 0.0346(9) Uani d . 1
H H4B 0.8121 -0.0447 0.2755 0.042 Uiso calc R 1
H H4C 0.8075 0.0544 0.3072 0.042 Uiso calc R 1
C C5 0.86258(19) 0.15600(18) 0.5983(2) 0.0268(7) Uani d . 1
H H5B 0.8293 0.1724 0.6564 0.032 Uiso calc R 1
H H5D 0.9019 0.2036 0.5817 0.032 Uiso calc R 1
C C6 0.91361(19) 0.07308(18) 0.6172(2) 0.0253(7) Uani d . 1
H H6D 0.9536 0.0619 0.5631 0.030 Uiso calc R 1
H H6B 0.9473 0.0785 0.6775 0.030 Uiso calc R 1

loop_
_atom_site_aniso_label
_atom_site_aniso_U_11
_atom_site_aniso_U_22
_atom_site_aniso_U_33
_atom_site_aniso_U_12
_atom_site_aniso_U_13
_atom_site_aniso_U_23
As1 0.01777(14) 0.01977(14) 0.02216(14) -0.00053(11) -0.00066(14) -0.00069(15)
Co1 0.01725(19) 0.01863(19) 0.01881(19) 0.00025(17) 0.00074(18) -0.00063(19)
S1 0.0232(4) 0.0355(5) 0.0296(5) 0.0039(4) -0.0070(3) -0.0070(4)
S2 0.0344(5) 0.0331(5) 0.0231(4) -0.0016(4) 0.0047(4) 0.0007(4)
S3 0.0312(4) 0.0355(5) 0.0260(5) 0.0133(4) -0.0020(4) -0.0049(4)
S4 0.0280(4) 0.0293(4) 0.0588(6) -0.0109(3) -0.0098(5) 0.0058(5)
N1 0.0243(13) 0.0223(13) 0.0292(17) -0.0019(11) -0.0026(11) 0.0001(10)
N2 0.0256(14) 0.0312(15) 0.0285(16) 0.0051(12) 0.0025(12) -0.0031(12)
N3 0.0240(13) 0.0258(13) 0.0291(15) 0.0013(10) 0.0001(13) 0.0030(13)
N4 0.0235(13) 0.0287(13) 0.0259(16) 0.0040(10) 0.0045(12) -0.0013(12)
N5 0.0297(14) 0.0227(13) 0.0286(16) -0.0002(11) -0.0023(12) 0.0006(11)
N6 0.0201(14) 0.0249(14) 0.0249(15) -0.0031(11) 0.0010(11) 0.0028(10)
C1 0.040(2) 0.041(2) 0.027(2) -0.0150(18) 0.0020(15) 0.0065(16)
C2 0.0248(18) 0.049(2) 0.035(2) -0.0084(16) 0.0089(15) -0.0046(17)
C3 0.034(2) 0.040(2) 0.024(2) -0.0075(15) -0.0078(15) -0.0019(15)
C4 0.040(2) 0.041(2) 0.023(2) -0.0034(16) 0.0040(16) -0.0054(15)
C5 0.0288(17) 0.0242(16) 0.0274(19) -0.0064(14) 0.0020(14) -0.0054(13)
C6 0.0229(16) 0.0312(17) 0.0217(17) -0.0050(14) -0.0025(13) -0.0009(13)

loop_
_atom_type_symbol
_atom_type_description
_atom_type_scat_dispersion_real
_atom_type_scat_dispersion_imag
_atom_type_scat_source
C C 0.0033 0.0016 'International Tables Vol C Tables 4.2.6.8 and 6.1.1.4'
H H 0.0000 0.0000 'International Tables Vol C Tables 4.2.6.8 and 6.1.1.4'
N N 0.0061 0.0033 'International Tables Vol C Tables 4.2.6.8 and 6.1.1.4'
S S 0.1246 0.1234 'International Tables Vol C Tables 4.2.6.8 and 6.1.1.4'
Co Co 0.3494 0.9721 'International Tables Vol C Tables 4.2.6.8 and 6.1.1.4'
As As 0.0499 2.0058 'International Tables Vol C Tables 4.2.6.8 and 6.1.1.4'

loop_
_geom_angle_atom_site_label_1
_geom_angle_atom_site_label_2
_geom_angle_atom_site_label_3
_geom_angle
_geom_angle_publ_flag
S1 As1 S2 106.70(4) y
S1 As1 S3 106.00(4) y
S1 As1 S4 111.97(3) y
S2 As1 S3 113.85(4) y
S2 As1 S4 107.38(4) y
S3 As1 S4 110.93(4) y
N3 Co1 N6 174.89(11) y
N3 Co1 N1 92.80(10) ?
N6 Co1 N1 89.79(10) ?
N3 Co1 N2 92.21(11) ?
N6 Co1 N2 92.37(11) ?
N1 Co1 N2 85.87(10) ?
N3 Co1 N4 84.19(12) ?
N6 Co1 N4 91.31(11) ?
N1 Co1 N4 92.07(10) ?
N2 Co1 N4 175.77(11) y
N3 Co1 N5 92.29(10) ?
N6 Co1 N5 85.42(10) ?
N1 Co1 N5 173.79(11) y
N2 Co1 N5 90.37(11) ?
N4 Co1 N5 91.99(11) ?
C1 N1 Co1 108.16(19) ?
C1 N1 H1A 110.1 ?
Co1 N1 H1A 110.1 ?
C1 N1 H1D 110.1 ?
Co1 N1 H1D 110.1 ?
H1A N1 H1D 108.4 ?
C2 N2 Co1 109.19(18) ?
C2 N2 H2A 109.8 ?
Co1 N2 H2A 109.8 ?
C2 N2 H2D 109.8 ?
Co1 N2 H2D 109.8 ?
H2A N2 H2D 108.3 ?
C3 N3 Co1 110.56(18) ?
C3 N3 H3A 109.5 ?
Co1 N3 H3A 109.5 ?
C3 N3 H3D 109.5 ?
Co1 N3 H3D 109.5 ?
H3A N3 H3D 108.1 ?
C4 N4 Co1 110.58(19) ?
C4 N4 H4A 109.5 ?
Co1 N4 H4A 109.5 ?
C4 N4 H4D 109.5 ?
Co1 N4 H4D 109.5 ?
H4A N4 H4D 108.1 ?
C5 N5 Co1 109.36(18) ?
C5 N5 H5A 109.8 ?
Co1 N5 H5A 109.8 ?
C5 N5 H5C 109.8 ?
Co1 N5 H5C 109.8 ?
H5A N5 H5C 108.3 ?
C6 N6 Co1 109.32(18) ?
C6 N6 H6A 109.8 ?
Co1 N6 H6A 109.8 ?
C6 N6 H6C 109.8 ?
Co1 N6 H6C 109.8 ?
H6A N6 H6C 108.3 ?
N1 C1 C2 106.8(3) ?
N1 C1 H1B 110.4 ?
C2 C1 H1B 110.4 ?
N1 C1 H1C 110.4 ?
C2 C1 H1C 110.4 ?
H1B C1 H1C 108.6 ?
N2 C2 C1 107.6(2) ?
N2 C2 H2B 110.2 ?
C1 C2 H2B 110.2 ?
N2 C2 H2C 110.2 ?
C1 C2 H2C 110.2 ?
H2B C2 H2C 108.5 ?
N3 C3 C4 107.0(3) ?
N3 C3 H3B 110.3 ?
C4 C3 H3B 110.3 ?
N3 C3 H3C 110.3 ?
C4 C3 H3C 110.3 ?
H3B C3 H3C 108.6 ?
N4 C4 C3 107.0(3) ?
N4 C4 H4B 110.3 ?
C3 C4 H4B 110.3 ?
N4 C4 H4C 110.3 ?
C3 C4 H4C 110.3 ?
H4B C4 H4C 108.6 ?
N5 C5 C6 106.3(2) ?
N5 C5 H5B 110.5 ?
C6 C5 H5B 110.5 ?
N5 C5 H5D 110.5 ?
C6 C5 H5D 110.5 ?
H5B C5 H5D 108.7 ?
N6 C6 C5 107.4(2) ?
N6 C6 H6D 110.2 ?
C5 C6 H6D 110.2 ?
N6 C6 H6B 110.2 ?
C5 C6 H6B 110.2 ?
H6D C6 H6B 108.5 ?

loop_
_geom_bond_atom_site_label_1
_geom_bond_atom_site_label_2
_geom_bond_distance
_geom_bond_publ_flag
As1 S1 2.1687(8) y
As1 S2 2.1761(10) y
As1 S3 2.1692(9) y
As1 S4 2.1520(8) y
Co1 N1 1.963(2) y
Co1 N2 1.968(2) y
Co1 N3 1.960(3) y
Co1 N4 1.970(3) y
Co1 N5 1.969(2) y
Co1 N6 1.960(3) y
N1 C1 1.479(4) ?
N1 H1A 0.900 ?
N1 H1D 0.900 ?
N2 C2 1.486(4) ?
N2 H2A 0.900 ?
N2 H2D 0.900 ?
N3 C3 1.471(4) ?
N3 H3A 0.900 ?
N3 H3D 0.900 ?
N4 C4 1.475(4) ?
N4 H4A 0.900 ?
N4 H4D 0.900 ?
N5 C5 1.479(4) ?
N5 H5A 0.900 ?
N5 H5C 0.900 ?
N6 C6 1.484(3) ?
N6 H6A 0.900 ?
N6 H6C 0.900 ?
C1 C2 1.504(4) ?
C1 H1B 0.970 ?
C1 H1C 0.970 ?
C2 H2B 0.970 ?
C2 H2C 0.970 ?
C3 C4 1.499(5) ?
C3 H3B 0.970 ?
C3 H3C 0.970 ?
C4 H4B 0.970 ?
C4 H4C 0.970 ?
C5 C6 1.509(4) ?
C5 H5B 0.970 ?
C5 H5D 0.970 ?
C6 H6D 0.970 ?
C6 H6B 0.970 ?

loop_
_geom_torsion_atom_site_label_1
_geom_torsion_atom_site_label_2
_geom_torsion_atom_site_label_3
_geom_torsion_atom_site_label_4
_geom_torsion
N3 Co1 N1 C1 -111.0(2)
N6 Co1 N1 C1 73.4(2)
N2 Co1 N1 C1 -19.0(2)
N4 Co1 N1 C1 164.7(2)
N3 Co1 N2 C2 83.3(2)
N6 Co1 N2 C2 -98.9(2)
N1 Co1 N2 C2 -9.3(2)
N5 Co1 N2 C2 175.6(2)
N1 Co1 N3 C3 -76.7(2)
N2 Co1 N3 C3 -162.7(2)
N4 Co1 N3 C3 15.1(2)
N5 Co1 N3 C3 106.8(2)
N3 Co1 N4 C4 12.9(2)
N6 Co1 N4 C4 -164.7(2)
N1 Co1 N4 C4 105.5(2)
N5 Co1 N4 C4 -79.2(2)
N3 Co1 N5 C5 169.0(2)
N6 Co1 N5 C5 -15.62(19)
N2 Co1 N5 C5 76.7(2)
N4 Co1 N5 C5 -106.8(2)
N1 Co1 N6 C6 170.9(2)
N2 Co1 N6 C6 -103.2(2)
N4 Co1 N6 C6 78.83(19)
N5 Co1 N6 C6 -13.07(19)
Co1 N1 C1 C2 42.9(3)
Co1 N2 C2 C1 35.2(3)
N1 C1 C2 N2 -51.2(3)
Co1 N3 C3 C4 -39.2(3)
Co1 N4 C4 C3 -37.2(3)
N3 C3 C4 N4 49.1(3)
Co1 N5 C5 C6 40.1(3)
Co1 N6 C6 C5 38.5(3)
N5 C5 C6 N6 -51.1(3)
